data_9004001
loop_
_publ_author_name
'Ono, S.'
'Kikegawa, T.'
'Ohishi, Y.'

_publ_section_title
;
 Equation of state of CaIrO3-type MgSiO3 up to 144 GPa
 Sample: P = 116 GPa, T = 300 K
;
_journal_name_full 'American Mineralogist'
_journal_page_first 475
_journal_page_last 478
_journal_paper_doi 10.2138/am.2006.2118
_journal_volume 91
_journal_year 2006
_chemical_compound_source 'synthetic sample'
_chemical_formula_structural MgSiO3
_chemical_formula_sum 'Mg O3 Si'
_space_group_IT_number 63
_symmetry_space_group_name_Hall '-C 2c 2'
_symmetry_space_group_name_H-M 'C m c m'
_cell_angle_alpha 90
_cell_angle_beta 90
_cell_angle_gamma 90
_cell_length_a 2.4687
_cell_length_b 8.1165
_cell_length_c 6.1514
_cell_formula_units_Z 4
_cell_volume 123.257
_database_code_amcsd 0004125
_diffrn_ambient_pressure 1.16e+08
_diffrn_ambient_temperature 300
_exptl_crystal_density_diffrn 5.410
_cod_original_formula_sum 'Mg Si O3'
_cod_database_code 9004001
_amcsd_formula_title MgSiO3

loop_
_space_group_symop_operation_xyz
x,y,z
1/2+x,1/2+y,z
x,-y,1/2+z
1/2+x,1/2-y,1/2+z
-x,y,1/2-z
1/2-x,1/2+y,1/2-z
-x,y,z
1/2-x,1/2+y,z
x,-y,-z
1/2+x,1/2-y,-z
x,y,1/2-z
1/2+x,1/2+y,1/2-z
-x,-y,1/2+z
1/2-x,1/2-y,1/2+z
-x,-y,-z
1/2-x,1/2-y,-z

loop_
_atom_site_label
_atom_site_fract_x
_atom_site_fract_y
_atom_site_fract_z
Mg 0.00000 0.25650 0.25000
Si 0.00000 0.00000 0.00000
O1 0.00000 0.94300 0.25000
O2 0.00000 0.64000 0.44240

loop_
_cod_related_entry_id
_cod_related_entry_database
_cod_related_entry_code
1 AMCSD 0004125
